data_7211177
loop_
_publ_author_name
'All\~ao Cassaro, Rafael A.'
'Resende, Jackson A. L. C.'
'Santos Jr., Sauli'
'Sorace, Lorenzo'
'Andruh, Marius'
'Vaz, Maria G. F.'

_publ_section_title
;
 A 3-D coordination network constructed from an angular bis-oxamato tecton
 and calcium ions
;
_journal_issue 42
_journal_name_full CrystEngComm
_journal_page_first 8422
_journal_paper_doi 10.1039/c3ce41376d
_journal_volume 15
_journal_year 2013
_chemical_formula_moiety 'C16 H12 N2 O8 S, 2(H2 O)'
_chemical_formula_sum 'C16 H16 N2 O10 S'
_chemical_formula_weight 428.37
_space_group_IT_number 62
_symmetry_cell_setting orthorhombic
_symmetry_space_group_name_Hall '-P 2ac 2n'
_symmetry_space_group_name_H-M 'P n m a'
_atom_sites_solution_hydrogens geom
_atom_sites_solution_primary direct
_atom_sites_solution_secondary difmap
_audit_creation_method SHELXL-97
_audit_update_record
;
2013-07-12 # Formatted by publCIF
;
_cell_angle_alpha 90.00
_cell_angle_beta 90.00
_cell_angle_gamma 90.00
_cell_formula_units_Z 4
_cell_length_a 10.4318(6)
_cell_length_b 16.6580(10)
_cell_length_c 10.1656(5)
_cell_measurement_reflns_used 1341
_cell_measurement_temperature 293(2)
_cell_measurement_theta_max 29.3153
_cell_measurement_theta_min 4.1494
_cell_volume 1766.51(17)
_computing_cell_refinement
;
CrysAlisPro, Oxford Diffraction Ltd.,
Version 1.171.33.41 (release 06-05-2009 CrysAlis171 .NET)
(compiled May  6 2009,17:20:42)
;
_computing_data_collection
;
CrysAlisPro, Oxford Diffraction Ltd.,
Version 1.171.33.41 (release 06-05-2009 CrysAlis171 .NET)
(compiled May  6 2009,17:20:42)
;
_computing_data_reduction
;
CrysAlisPro, Oxford Diffraction Ltd.,
Version 1.171.33.41 (release 06-05-2009 CrysAlis171 .NET)
(compiled May  6 2009,17:20:42)
;
_computing_structure_refinement 'SHELXL-97 (Sheldrick, 1997)'
_computing_structure_solution 'SHELXS-97 (Sheldrick, 1990)'
_diffrn_ambient_temperature 293(2)
_diffrn_detector_area_resol_mean 16.4547
_diffrn_measured_fraction_theta_full 0.995
_diffrn_measured_fraction_theta_max 0.995
_diffrn_measurement_device_type 'Xcalibur, Sapphire3'
_diffrn_measurement_method '\w scans'
_diffrn_radiation_monochromator graphite
_diffrn_radiation_source 'fine-focus sealed tube'
_diffrn_radiation_type MoK\a
_diffrn_radiation_wavelength 0.71073
_diffrn_reflns_av_R_equivalents 0.0358
_diffrn_reflns_av_sigmaI/netI 0.0699
_diffrn_reflns_limit_h_max 11
_diffrn_reflns_limit_h_min -13
_diffrn_reflns_limit_k_max 20
_diffrn_reflns_limit_k_min -11
_diffrn_reflns_limit_l_max 12
_diffrn_reflns_limit_l_min -11
_diffrn_reflns_number 4627
_diffrn_reflns_theta_full 26.36
_diffrn_reflns_theta_max 26.36
_diffrn_reflns_theta_min 4.18
_exptl_absorpt_coefficient_mu 0.247
_exptl_absorpt_correction_T_max 1.00000
_exptl_absorpt_correction_T_min 0.76424
_exptl_absorpt_correction_type multi-scan
_exptl_absorpt_process_details
;
CrysAlisPro, Oxford Diffraction Ltd.,
Version 1.171.33.41 (release 06-05-2009 CrysAlis171 .NET)
(compiled May  6 2009,17:20:42)
Empirical absorption correction using spherical harmonics,
 implemented in SCALE3 ABSPACK scaling algorithm.
;
_exptl_crystal_colour white
_exptl_crystal_density_diffrn 1.611
_exptl_crystal_density_method 'not measured'
_exptl_crystal_description block
_exptl_crystal_F_000 888
_exptl_crystal_size_max 0.3
_exptl_crystal_size_mid 0.2
_exptl_crystal_size_min 0.1
_refine_diff_density_max 0.176
_refine_diff_density_min -0.305
_refine_diff_density_rms 0.043
_refine_ls_extinction_method none
_refine_ls_goodness_of_fit_ref 0.803
_refine_ls_hydrogen_treatment mixed
_refine_ls_matrix_type full
_refine_ls_number_parameters 149
_refine_ls_number_reflns 1865
_refine_ls_number_restraints 4
_refine_ls_restrained_S_all 0.802
_refine_ls_R_factor_all 0.0779
_refine_ls_R_factor_gt 0.0361
_refine_ls_shift/su_max 0.000
_refine_ls_shift/su_mean 0.000
_refine_ls_structure_factor_coef Fsqd
_refine_ls_weighting_details 'calc w=1/[\s^2^(Fo^2^)+(0.0335P)^2^+0.0000P] where P=(Fo^2^+2Fc^2^)/3'
_refine_ls_weighting_scheme calc
_refine_ls_wR_factor_gt 0.0681
_refine_ls_wR_factor_ref 0.0750
_reflns_number_gt 1046
_reflns_number_total 1865
_reflns_threshold_expression >2sigma(I)
_cod_data_source_file c3ce41376d.txt
_cod_data_source_block H4L
_cod_database_code 7211177

loop_
_symmetry_equiv_pos_as_xyz
'x, y, z'
'-x+1/2, -y, z+1/2'
'-x, y+1/2, -z'
'x+1/2, -y+1/2, -z+1/2'
'-x, -y, -z'
'x-1/2, y, -z-1/2'
'x, -y-1/2, z'
'-x-1/2, y-1/2, z-1/2'

loop_
_atom_site_label
_atom_site_type_symbol
_atom_site_fract_x
_atom_site_fract_y
_atom_site_fract_z
_atom_site_U_iso_or_equiv
_atom_site_adp_type
_atom_site_occupancy
_atom_site_symmetry_multiplicity
_atom_site_calc_flag
_atom_site_refinement_flags
O5 O 0.07420(15) 0.42377(9) 0.44339(13) 0.0494(4) Uani 1 1 d .
O3 O -0.04617(16) 0.42154(9) 0.12377(14) 0.0546(5) Uani 1 1 d .
C7 C -0.0355(2) 0.44296(14) 0.2381(2) 0.0383(6) Uani 1 1 d .
C8 C 0.0639(2) 0.40518(13) 0.3296(2) 0.0371(5) Uani 1 1 d .
O4 O 0.13258(15) 0.35105(9) 0.26867(12) 0.0488(4) Uani 1 1 d .
H4 H 0.1847 0.3317 0.3200 0.073 Uiso 1 1 calc R
O2W O 0.9983(2) 0.2500 0.0488(2) 0.0534(7) Uani 1 2 d SD
O1W O 0.2464(2) 0.2500 0.4284(2) 0.0444(6) Uani 1 2 d SD
H7 H 0.210(2) 0.2500 0.5011(17) 0.078(14) Uiso 1 2 d SD
H8 H 0.3255(10) 0.2500 0.440(2) 0.055(11) Uiso 1 2 d SD
H9 H 1.024(3) 0.2886(12) 0.095(2) 0.108(12) Uiso 1 1 d D
S1 S -0.44445(7) 0.7500 0.07991(7) 0.0373(2) Uani 1 2 d S
N1 N -0.10571(16) 0.49963(10) 0.29871(14) 0.0373(4) Uani 1 1 d .
H1 H -0.0954 0.5040 0.3823 0.045 Uiso 1 1 calc R
O2 O -0.56838(19) 0.7500 0.14255(18) 0.0470(6) Uani 1 2 d S
O1 O -0.4368(2) 0.7500 -0.06144(16) 0.0437(6) Uani 1 2 d S
C4 C -0.1943(2) 0.55264(12) 0.24029(17) 0.0314(5) Uani 1 1 d .
C2 C -0.2638(2) 0.63319(14) 0.06072(18) 0.0377(5) Uani 1 1 d .
H2 H -0.2561 0.6493 -0.0265 0.045 Uiso 1 1 calc R
C1 C -0.35589(18) 0.66775(12) 0.13961(17) 0.0310(5) Uani 1 1 d .
C3 C -0.1831(2) 0.57497(13) 0.10993(18) 0.0364(5) Uani 1 1 d .
H3 H -0.1220 0.5510 0.0561 0.044 Uiso 1 1 calc R
C5 C -0.28838(19) 0.58581(13) 0.31921(18) 0.0363(5) Uani 1 1 d .
H5 H -0.2968 0.5692 0.4061 0.044 Uiso 1 1 calc R
C6 C -0.3696(2) 0.64351(12) 0.26924(18) 0.0361(5) Uani 1 1 d .
H6 H -0.4330 0.6659 0.3220 0.043 Uiso 1 1 calc R

loop_
_atom_site_aniso_label
_atom_site_aniso_U_11
_atom_site_aniso_U_22
_atom_site_aniso_U_33
_atom_site_aniso_U_23
_atom_site_aniso_U_13
_atom_site_aniso_U_12
O5 0.0590(11) 0.0505(10) 0.0387(8) -0.0066(8) -0.0097(7) 0.0103(9)
O3 0.0695(12) 0.0557(11) 0.0388(8) -0.0088(8) -0.0076(8) 0.0175(10)
C7 0.0410(14) 0.0396(14) 0.0344(12) -0.0005(12) -0.0003(10) -0.0029(12)
C8 0.0363(12) 0.0352(13) 0.0398(12) 0.0005(11) 0.0031(10) -0.0018(12)
O4 0.0505(9) 0.0529(11) 0.0429(8) -0.0010(8) 0.0010(7) 0.0182(9)
O2W 0.0448(14) 0.0591(18) 0.0565(15) 0.000 -0.0049(12) 0.000
O1W 0.0279(12) 0.0548(16) 0.0505(14) 0.000 0.0001(11) 0.000
S1 0.0330(4) 0.0380(5) 0.0409(5) 0.000 -0.0074(4) 0.000
N1 0.0448(10) 0.0393(11) 0.0278(8) -0.0022(9) -0.0014(8) 0.0081(10)
O2 0.0283(12) 0.0535(15) 0.0593(13) 0.000 -0.0027(10) 0.000
O1 0.0498(13) 0.0469(13) 0.0344(11) 0.000 -0.0123(10) 0.000
C4 0.0339(11) 0.0281(12) 0.0323(11) 0.0002(11) -0.0060(9) -0.0014(11)
C2 0.0407(13) 0.0421(14) 0.0302(10) 0.0032(10) -0.0029(9) -0.0017(12)
C1 0.0297(11) 0.0301(12) 0.0332(11) -0.0001(10) -0.0058(9) -0.0044(11)
C3 0.0379(12) 0.0378(14) 0.0334(11) -0.0052(10) 0.0009(9) 0.0042(11)
C5 0.0398(13) 0.0385(14) 0.0305(11) 0.0054(10) 0.0029(9) -0.0002(12)
C6 0.0316(11) 0.0390(14) 0.0377(11) -0.0033(11) 0.0023(10) -0.0012(12)

loop_
_atom_type_symbol
_atom_type_description
_atom_type_scat_dispersion_real
_atom_type_scat_dispersion_imag
_atom_type_scat_source
C C 0.0033 0.0016 'International Tables Vol C Tables 4.2.6.8 and 6.1.1.4'
H H 0.0000 0.0000 'International Tables Vol C Tables 4.2.6.8 and 6.1.1.4'
N N 0.0061 0.0033 'International Tables Vol C Tables 4.2.6.8 and 6.1.1.4'
O O 0.0106 0.0060 'International Tables Vol C Tables 4.2.6.8 and 6.1.1.4'
S S 0.1246 0.1234 'International Tables Vol C Tables 4.2.6.8 and 6.1.1.4'

loop_
_geom_angle_atom_site_label_1
_geom_angle_atom_site_label_2
_geom_angle_atom_site_label_3
_geom_angle
_geom_angle_site_symmetry_3
O3 C7 N1 126.3(2) .
O3 C7 C8 121.4(2) .
N1 C7 C8 112.32(17) .
O5 C8 O4 125.8(2) .
O5 C8 C7 122.7(2) .
O4 C8 C7 111.55(18) .
C8 O4 H4 109.5 .
H7 O1W H8 109(2) .
O1 S1 O2 119.40(13) .
O1 S1 C1 108.37(9) .
O2 S1 C1 108.57(8) .
O1 S1 C1 108.37(9) 7_575
O2 S1 C1 108.57(8) 7_575
C1 S1 C1 102.21(13) 7_575
C7 N1 C4 127.16(15) .
C7 N1 H1 116.4 .
C4 N1 H1 116.4 .
C3 C4 C5 120.6(2) .
C3 C4 N1 121.16(18) .
C5 C4 N1 118.11(16) .
C1 C2 C3 120.58(18) .
C1 C2 H2 119.7 .
C3 C2 H2 119.7 .
C2 C1 C6 120.27(19) .
C2 C1 S1 119.38(15) .
C6 C1 S1 120.03(16) .
C2 C3 C4 119.08(19) .
C2 C3 H3 120.5 .
C4 C3 H3 120.5 .
C6 C5 C4 120.07(18) .
C6 C5 H5 120.0 .
C4 C5 H5 120.0 .
C5 C6 C1 119.35(19) .
C5 C6 H6 120.3 .
C1 C6 H6 120.3 .

loop_
_geom_bond_atom_site_label_1
_geom_bond_atom_site_label_2
_geom_bond_distance
_geom_bond_site_symmetry_2
O5 C8 1.202(2) .
O3 C7 1.221(2) .
C7 N1 1.344(2) .
C7 C8 1.529(3) .
C8 O4 1.307(2) .
O4 H4 0.8200 .
O2W H9 0.838(10) .
O1W H7 0.833(10) .
O1W H8 0.833(10) .
S1 O1 1.4392(17) .
S1 O2 1.441(2) .
S1 C1 1.760(2) .
S1 C1 1.760(2) 7_575
N1 C4 1.410(2) .
N1 H1 0.8600 .
C4 C3 1.381(2) .
C4 C5 1.383(3) .
C2 C1 1.377(3) .
C2 C3 1.378(3) .
C2 H2 0.9300 .
C1 C6 1.386(2) .
C3 H3 0.9300 .
C5 C6 1.378(3) .
C5 H5 0.9300 .
C6 H6 0.9300 .
